data_7102345
loop_
_publ_author_name
'Iacono, Scott T'
'Vij, Ashwani'
'Grabow, Wade'
'Smith, Jr, Dennis W'
'Mabry, Joseph M'

_publ_section_title
;
 Facile synthesis of hydrophobic fluoroalkyl functionalized
 silsesquioxane nanostructures.
;
_journal_issue 47
_journal_name_full 'Chemical communications (Cambridge, England)'
_journal_page_first 4992
_journal_page_last 4994
_journal_paper_doi 10.1039/b712976a
_journal_year 2007
_chemical_compound_source 'Synthesis via corner capping'
_chemical_formula_moiety Si8O12(CH2CH2CF3)8.THF
_chemical_formula_sum 'C28 H40 F24 O13 Si8'
_chemical_formula_weight 1265.32
_chemical_melting_point 507
_chemical_name_common Octa(3,3,3-trifluropropyl)-T8-Silsesquioxane
_chemical_name_systematic Octa(3,3,3-trifluropropyl)-T8-Silsesquioxane
_space_group_IT_number 88
_symmetry_cell_setting tetragonal
_symmetry_space_group_name_Hall '-I 4ad'
_symmetry_space_group_name_H-M 'I 41/a :2'
_atom_sites_solution_hydrogens geom
_atom_sites_solution_primary direct
_atom_sites_solution_secondary difmap
_audit_creation_method SHELXL-97
_cell_angle_alpha 90.00
_cell_angle_beta 90.00
_cell_angle_gamma 90.00
_cell_formula_units_Z 4
_cell_length_a 21.1129(7)
_cell_length_b 21.1129(7)
_cell_length_c 11.1505(7)
_cell_measurement_reflns_used 2275
_cell_measurement_temperature 103(2)
_cell_measurement_theta_max 25.35
_cell_measurement_theta_min 2.07
_cell_volume 4970.4(4)
_computing_cell_refinement 'Bruker SMART'
_computing_data_collection 'Bruker SMART'
_computing_data_reduction 'Bruker SMART'
_computing_molecular_graphics 'X-Seed and Mercury'
_computing_publication_material 'Encifer v1.2'
_computing_structure_refinement 'SHELXL-97 (Sheldrick, 1997)'
_computing_structure_solution 'SHELXS-97 (Sheldrick, 1990)'
_diffrn_ambient_pressure 100
_diffrn_ambient_temperature 103.0(1)
_diffrn_measured_fraction_theta_full 1.000
_diffrn_measured_fraction_theta_max 1.000
_diffrn_radiation_monochromator graphite
_diffrn_radiation_probe x-ray
_diffrn_radiation_type MoK\a
_diffrn_radiation_wavelength 0.71073
_diffrn_reflns_av_R_equivalents 0.0219
_diffrn_reflns_av_sigmaI/netI 0.0108
_diffrn_reflns_limit_h_max 25
_diffrn_reflns_limit_h_min -25
_diffrn_reflns_limit_k_max 25
_diffrn_reflns_limit_k_min -25
_diffrn_reflns_limit_l_max 13
_diffrn_reflns_limit_l_min -13
_diffrn_reflns_number 23774
_diffrn_reflns_theta_full 25.35
_diffrn_reflns_theta_max 25.35
_diffrn_reflns_theta_min 2.07
_diffrn_source 'fine-focus sealed tube'
_diffrn_source_type 'Bruker APEX'
_diffrn_standards_decay_% 0
_exptl_absorpt_coefficient_mu 0.361
_exptl_absorpt_correction_type none
_exptl_crystal_colour Colorless
_exptl_crystal_density_diffrn 1.686
_exptl_crystal_density_method 'not measured'
_exptl_crystal_description Block
_exptl_crystal_F_000 2544
_exptl_crystal_recrystallization_method 'Diffusion - THF Solvent'
_exptl_crystal_size_max 0.37
_exptl_crystal_size_mid 0.24
_exptl_crystal_size_min 0.18
_refine_diff_density_max 0.351
_refine_diff_density_min -0.478
_refine_diff_density_rms 0.060
_refine_ls_extinction_method none
_refine_ls_goodness_of_fit_ref 1.090
_refine_ls_hydrogen_treatment constr
_refine_ls_matrix_type full
_refine_ls_number_parameters 244
_refine_ls_number_reflns 2276
_refine_ls_number_restraints 160
_refine_ls_restrained_S_all 1.061
_refine_ls_R_factor_all 0.0306
_refine_ls_R_factor_gt 0.0286
_refine_ls_shift/su_max 0.001
_refine_ls_shift/su_mean 0.000
_refine_ls_structure_factor_coef Fsqd
_refine_ls_weighting_details 'calc w=1/[\s^2^(Fo^2^)+(0.0527P)^2^+4.2862P] where P=(Fo^2^+2Fc^2^)/3'
_refine_ls_weighting_scheme calc
_refine_ls_wR_factor_gt 0.0857
_refine_ls_wR_factor_ref 0.0880
_reflns_number_gt 2096
_reflns_number_total 2275
_reflns_threshold_expression >2sigma(I)
_cod_data_source_file b712976a.txt
_cod_data_source_block Octa(3,3,3-trifluropropyl)-T8-Silsesquioxane
_cod_original_sg_symbol_H-M 'I 41/a'
_cod_database_code 7102345

loop_
_symmetry_equiv_pos_as_xyz
'x, y, z'
'-x+1/2, -y, z+1/2'
'-y+3/4, x+1/4, z+1/4'
'y+3/4, -x+3/4, z+3/4'
'x+1/2, y+1/2, z+1/2'
'-x+1, -y+1/2, z+1'
'-y+5/4, x+3/4, z+3/4'
'y+5/4, -x+5/4, z+5/4'
'-x, -y, -z'
'x-1/2, y, -z-1/2'
'y-3/4, -x-1/4, -z-1/4'
'-y-3/4, x-3/4, -z-3/4'
'-x+1/2, -y+1/2, -z+1/2'
'x, y+1/2, -z'
'y-1/4, -x+1/4, -z+1/4'
'-y-1/4, x-1/4, -z-1/4'

loop_
_atom_site_label
_atom_site_type_symbol
_atom_site_fract_x
_atom_site_fract_y
_atom_site_fract_z
_atom_site_U_iso_or_equiv
_atom_site_adp_type
_atom_site_occupancy
_atom_site_symmetry_multiplicity
_atom_site_calc_flag
_atom_site_refinement_flags
_atom_site_disorder_assembly
_atom_site_disorder_group
Si1 Si 0.023200(17) 0.850639(17) 0.01695(3) 0.01684(14) Uani 1 1 d . . .
C1 C 0.04210(7) 0.92197(7) 0.10521(12) 0.0198(3) Uani 1 1 d . . .
H1A H 0.0139 0.9570 0.0801 0.024 Uiso 1 1 calc R . .
H1B H 0.0341 0.9134 0.1912 0.024 Uiso 1 1 calc R . .
C2 C 0.11109(7) 0.94223(7) 0.08883(14) 0.0234(3) Uani 1 1 d . . .
H2A H 0.1391 0.9088 0.1214 0.028 Uiso 1 1 calc R . .
H2B H 0.1201 0.9463 0.0020 0.028 Uiso 1 1 calc R . .
C3 C 0.12629(7) 1.00333(7) 0.14905(15) 0.0274(3) Uani 1 1 d . . .
F1 F 0.18772(5) 1.01875(5) 0.13822(10) 0.0401(3) Uani 1 1 d . . .
F2 F 0.11325(5) 1.00247(5) 0.26640(9) 0.0437(3) Uani 1 1 d . . .
F3 F 0.09363(5) 1.05226(5) 0.10422(11) 0.0461(3) Uani 1 1 d . . .
Si2 Si 0.101123(17) 0.725957(17) 0.01614(3) 0.01654(14) Uani 1 1 d . A .
C4 C 0.17434(7) 0.71016(7) 0.10097(13) 0.0225(3) Uani 1 1 d D . .
H4A H 0.2081 0.7392 0.0730 0.027 Uiso 0.673(16) 1 calc PR A 1
H4B H 0.1668 0.7187 0.1871 0.027 Uiso 0.673(16) 1 calc PR A 1
H4C H 0.2033 0.7465 0.0898 0.027 Uiso 0.327(16) 1 d PR A 2
H4D H 0.1635 0.7081 0.1873 0.027 Uiso 0.327(16) 1 d PR A 2
C5 C 0.1965(3) 0.6417(3) 0.0856(8) 0.0277(11) Uani 0.673(16) 1 d PDU A 1
H5A H 0.1707 0.6138 0.1378 0.033 Uiso 0.673(16) 1 calc PR A 1
H5B H 0.1895 0.6284 0.0015 0.033 Uiso 0.673(16) 1 calc PR A 1
C6 C 0.2646(4) 0.6333(3) 0.1160(6) 0.0329(15) Uani 0.673(16) 1 d PDU A 1
F4 F 0.2803(4) 0.6532(3) 0.2266(6) 0.0548(13) Uani 0.673(16) 1 d PDU A 1
F5 F 0.2842(2) 0.57273(16) 0.1082(6) 0.0603(10) Uani 0.673(16) 1 d PDU A 1
F6 F 0.3031(2) 0.66494(18) 0.0409(5) 0.0569(11) Uani 0.673(16) 1 d PDU A 1
C5D C 0.2095(8) 0.6498(6) 0.0674(16) 0.038(3) Uani 0.327(16) 1 d PDU A 2
H5DA H 0.1830 0.6130 0.0897 0.046 Uiso 0.327(16) 1 calc PR A 2
H5DB H 0.2152 0.6489 -0.0207 0.046 Uiso 0.327(16) 1 calc PR A 2
C6D C 0.2730(8) 0.6428(7) 0.1256(14) 0.042(4) Uani 0.327(16) 1 d PDU A 2
F4D F 0.2676(7) 0.6416(7) 0.2406(11) 0.062(3) Uani 0.327(16) 1 d PDU A 2
F5D F 0.2996(9) 0.5905(10) 0.0939(14) 0.117(5) Uani 0.327(16) 1 d PDU A 2
F6D F 0.3092(3) 0.6896(9) 0.0970(17) 0.088(5) Uani 0.327(16) 1 d PDU A 2
O1 O 0.07412(5) 0.79550(4) 0.04850(9) 0.0212(2) Uani 1 1 d . . .
O2 O 0.04752(4) 0.67357(5) 0.04830(9) 0.0209(2) Uani 1 1 d . . .
O3 O 0.11676(5) 0.72151(5) -0.12559(8) 0.0217(2) Uani 1 1 d . . .
O1T O 0.4913(4) 0.6754(6) 0.1686(12) 0.059(3) Uani 0.175(4) 1 d PDU B -3
C2T C 0.5486(5) 0.7029(7) 0.1279(11) 0.048(3) Uani 0.25 1 d PDU B -3
H2TA H 0.5605 0.6837 0.0501 0.057 Uiso 0.175(4) 1 d PR B -3
H2TB H 0.5827 0.6936 0.1860 0.057 Uiso 0.175(4) 1 d PR B -3
H2TC H 0.5603 0.6940 0.2093 0.057 Uiso 0.075(4) 1 d PR C -3
H2TD H 0.5819 0.6877 0.0770 0.057 Uiso 0.075(4) 1 d PR C -3
C3T C 0.5434(6) 0.7744(8) 0.1134(19) 0.042(3) Uani 0.25 1 d PDU B -3
H3TA H 0.5586 0.7890 0.0341 0.050 Uiso 0.25 1 calc PR B -3
H3TB H 0.5656 0.7977 0.1780 0.050 Uiso 0.25 1 calc PR B -3
C4T C 0.4716(6) 0.7785(6) 0.1250(16) 0.048(3) Uani 0.25 1 d PDU B -3
H4TA H 0.4545 0.8020 0.0553 0.057 Uiso 0.25 1 calc PR B -3
H4TB H 0.4610 0.8029 0.1982 0.057 Uiso 0.25 1 calc PR B -3
C5T C 0.4395(5) 0.7139(6) 0.1317(13) 0.042(3) Uani 0.25 1 d PDU B -3
H5TA H 0.4051 0.7137 0.1921 0.050 Uiso 0.175(4) 1 d PR B -3
H5TB H 0.4224 0.7002 0.0532 0.050 Uiso 0.175(4) 1 d PR B -3
H5TC H 0.4043 0.7115 0.0773 0.050 Uiso 0.075(4) 1 d PR C -3
H5TD H 0.4245 0.7060 0.2117 0.050 Uiso 0.075(4) 1 d PR C -3
O1TD O 0.4900(6) 0.6719(10) 0.098(3) 0.057(7) Uani 0.075(4) 1 d PD B -3

loop_
_atom_site_aniso_label
_atom_site_aniso_U_11
_atom_site_aniso_U_22
_atom_site_aniso_U_33
_atom_site_aniso_U_23
_atom_site_aniso_U_13
_atom_site_aniso_U_12
Si1 0.0166(2) 0.0152(2) 0.0187(2) -0.00193(13) -0.00068(13) -0.00027(13)
C1 0.0197(7) 0.0179(7) 0.0219(7) -0.0034(5) -0.0001(5) 0.0002(5)
C2 0.0194(7) 0.0208(7) 0.0299(8) -0.0066(6) -0.0006(6) 0.0007(5)
C3 0.0210(7) 0.0223(8) 0.0388(9) -0.0053(6) -0.0010(6) -0.0004(6)
F1 0.0228(5) 0.0339(5) 0.0637(7) -0.0148(5) 0.0000(4) -0.0085(4)
F2 0.0471(6) 0.0480(6) 0.0360(6) -0.0192(5) 0.0003(5) -0.0125(5)
F3 0.0386(6) 0.0186(5) 0.0812(8) 0.0025(5) -0.0099(5) 0.0019(4)
Si2 0.0152(2) 0.0162(2) 0.0182(2) 0.00028(13) -0.00153(13) 0.00039(13)
C4 0.0199(7) 0.0223(7) 0.0253(7) 0.0007(6) -0.0044(6) -0.0001(5)
C5 0.019(2) 0.0217(16) 0.043(3) 0.0058(14) -0.0065(16) 0.0016(13)
C6 0.029(3) 0.034(2) 0.036(2) 0.0065(16) -0.0041(19) 0.0015(17)
F4 0.041(3) 0.075(2) 0.048(2) -0.0063(19) -0.0226(17) 0.0189(19)
F5 0.0486(15) 0.0335(13) 0.099(2) 0.0080(14) -0.0155(13) 0.0206(12)
F6 0.0321(12) 0.0631(17) 0.075(2) 0.0205(14) 0.0175(13) 0.0104(10)
C5D 0.032(6) 0.042(6) 0.041(5) -0.010(5) -0.009(4) 0.007(4)
C6D 0.023(5) 0.054(6) 0.050(7) 0.000(5) -0.011(4) 0.025(5)
F4D 0.040(5) 0.103(7) 0.044(3) 0.029(3) -0.013(3) 0.013(4)
F5D 0.111(9) 0.120(8) 0.120(8) -0.055(7) -0.061(7) 0.099(8)
F6D 0.017(2) 0.131(9) 0.114(8) 0.066(8) -0.002(3) 0.003(3)
O1 0.0208(5) 0.0183(5) 0.0244(5) -0.0019(4) -0.0022(4) 0.0022(4)
O2 0.0190(5) 0.0198(5) 0.0238(5) 0.0028(4) -0.0013(4) -0.0018(4)
O3 0.0213(5) 0.0231(5) 0.0208(6) 0.0002(4) 0.0005(4) 0.0009(4)
O1T 0.037(4) 0.072(6) 0.067(7) 0.042(6) 0.002(5) 0.012(4)
C2T 0.025(5) 0.065(6) 0.054(6) -0.017(6) -0.007(3) 0.014(4)
C3T 0.032(4) 0.075(6) 0.018(4) 0.013(5) 0.011(3) 0.014(4)
C4T 0.025(5) 0.065(6) 0.054(6) -0.017(6) -0.007(3) 0.014(4)
C5T 0.032(4) 0.075(6) 0.018(4) 0.013(5) 0.011(3) 0.014(4)
O1TD 0.027(10) 0.090(19) 0.053(15) -0.029(14) -0.011(10) 0.008(12)

loop_
_atom_type_symbol
_atom_type_description
_atom_type_scat_dispersion_real
_atom_type_scat_dispersion_imag
_atom_type_scat_source
C C 0.0033 0.0016 'International Tables Vol C Tables 4.2.6.8 and 6.1.1.4'
H H 0.0000 0.0000 'International Tables Vol C Tables 4.2.6.8 and 6.1.1.4'
O O 0.0106 0.0060 'International Tables Vol C Tables 4.2.6.8 and 6.1.1.4'
F F 0.0171 0.0103 'International Tables Vol C Tables 4.2.6.8 and 6.1.1.4'
Si Si 0.0817 0.0704 'International Tables Vol C Tables 4.2.6.8 and 6.1.1.4'

loop_
_geom_angle_atom_site_label_1
_geom_angle_atom_site_label_2
_geom_angle_atom_site_label_3
_geom_angle
_geom_angle_site_symmetry_1
_geom_angle_site_symmetry_3
O2 Si1 O3 109.95(6) 6_464 16_665
O2 Si1 O1 109.76(6) 6_464 .
O3 Si1 O1 108.46(5) 16_665 .
O2 Si1 C1 110.06(6) 6_464 .
O3 Si1 C1 109.50(6) 16_665 .
O1 Si1 C1 109.09(6) . .
C2 C1 Si1 111.79(9) . .
C3 C2 C1 113.18(12) . .
F2 C3 F3 105.65(13) . .
F2 C3 F1 106.86(13) . .
F3 C3 F1 106.07(13) . .
F2 C3 C2 112.65(13) . .
F3 C3 C2 112.90(13) . .
F1 C3 C2 112.18(13) . .
O1 Si2 O3 110.06(6) . .
O1 Si2 O2 108.90(6) . .
O3 Si2 O2 108.59(5) . .
O1 Si2 C4 110.23(6) . .
O3 Si2 C4 108.66(6) . .
O2 Si2 C4 110.38(6) . .
C5D C4 C5 14.4(7) . .
C5D C4 Si2 115.7(7) . .
C5 C4 Si2 111.7(3) . .
C6 C5 C4 112.5(5) . .
F4 C6 F6 105.5(6) . .
F4 C6 F5 106.2(6) . .
F6 C6 F5 104.2(5) . .
F4 C6 C5 114.3(6) . .
F6 C6 C5 112.5(5) . .
F5 C6 C5 113.2(5) . .
C6D C5D C4 114.4(10) . .
F5D C6D F4D 107.2(12) . .
F5D C6D F6D 109.3(11) . .
F4D C6D F6D 108.3(12) . .
F5D C6D C5D 110.9(12) . .
F4D C6D C5D 110.7(12) . .
F6D C6D C5D 110.3(10) . .
Si2 O1 Si1 146.82(7) . .
Si1 O2 Si2 144.29(7) 6_464 .
Si1 O3 Si2 154.95(8) 11_565 .
C2T O1T C5T 109.2(9) . .
O1T C2T O1TD 32.2(9) . .
O1T C2T C3T 112.4(12) . .
O1TD C2T C3T 111.5(17) . .
C2T C3T C4T 96.8(13) . .
C3T C4T C5T 113.3(13) . .
O1T C5T O1TD 32.2(9) . .
O1T C5T C4T 100.6(11) . .
O1TD C5T C4T 102.1(13) . .
C5T O1TD C2T 107.2(11) . .

loop_
_geom_bond_atom_site_label_1
_geom_bond_atom_site_label_2
_geom_bond_distance
_geom_bond_site_symmetry_2
Si1 O2 1.6163(10) 6_464
Si1 O3 1.6165(10) 16_665
Si1 O1 1.6231(10) .
Si1 C1 1.8428(14) .
C1 C2 1.5289(19) .
C2 C3 1.489(2) .
C3 F2 1.337(2) .
C3 F3 1.3389(19) .
C3 F1 1.3427(18) .
Si2 O1 1.6159(10) .
Si2 O3 1.6172(10) .
Si2 O2 1.6227(10) .
Si2 C4 1.8427(14) .
C4 C5D 1.521(11) .
C4 C5 1.529(5) .
C5 C6 1.487(7) .
C6 F4 1.344(7) .
C6 F6 1.345(6) .
C6 F5 1.347(7) .
C5D C6D 1.498(13) .
C6D F5D 1.287(13) .
C6D F4D 1.288(14) .
C6D F6D 1.290(13) .
O2 Si1 1.6163(10) 6_464
O3 Si1 1.6165(10) 11_565
O1T C2T 1.417(9) .
O1T C5T 1.423(9) .
C2T O1TD 1.440(10) .
C2T C3T 1.521(9) .
C3T C4T 1.524(9) .
C4T C5T 1.526(9) .
C5T O1TD 1.437(10) .
